data_2216386
loop_
_publ_author_name
'Gao, Qian'
'Feng, Jian-Bo'
'Zhang, Chao-Yan'
'Xie, Ya-Bo'

_publ_contact_author_address
;
College of Environmental and Energy Engineering
Beijing University of Technology
Beijing 100022
People's Republic of China
;
_publ_contact_author_email xieyabo@eyou.com
_publ_contact_author_fax 86-10-67391983
_publ_contact_author_name 'Prof. Xie, Ya-Bo'
_publ_contact_author_phone 86-10-67392130
_publ_section_title
;
 <i>catena</i>-Poly[silver(I)-\m-2-phenylimidazolato-\k^2^<i>N</i>:<i>N</i>']
;
_journal_coeditor_code CV2336
_journal_date_accepted 2007-11-01
_journal_date_recd_electronic 2007-10-27
_journal_issue 12
_journal_name_full 'Acta Crystallographica Section E'
_journal_page_first m2952
_journal_page_last m2952
_journal_paper_category QM
_journal_paper_doi 10.1107/S160053680705533X
_journal_volume 63
_journal_year 2007
_chemical_formula_iupac '[Ag (C9 H7 N2)]'
_chemical_formula_moiety 'C9 H7 Ag N2'
_chemical_formula_sum 'C9 H7 Ag N2'
_chemical_formula_weight 251.035
_chemical_name_systematic
;
<i>catena</i>-Poly[(m/^2^-2-phenylimidazolato-N,N')-silver(I)]
;
_space_group_IT_number 4
_symmetry_cell_setting monoclinic
_symmetry_space_group_name_Hall 'P 2yb'
_symmetry_space_group_name_H-M 'P 1 21 1'
_atom_sites_solution_hydrogens geom
_atom_sites_solution_primary direct
_atom_sites_solution_secondary difmap
_audit_creation_method SHELXL-97
_cell_angle_alpha 90.00
_cell_angle_beta 101.59(3)
_cell_angle_gamma 90.00
_cell_formula_units_Z 4
_cell_length_a 10.091(2)
_cell_length_b 6.9995(14)
_cell_length_c 12.470(3)
_cell_measurement_reflns_used 8115
_cell_measurement_temperature 293(2)
_cell_measurement_theta_max 27.450
_cell_measurement_theta_min 3.335
_cell_volume 862.8(3)
_computing_cell_refinement 'SAINT (Bruker, 1998)'
_computing_data_collection 'SMART (Bruker, 1998)'
_computing_data_reduction SAINT
_computing_molecular_graphics 'SHELXTL (Bruker, 1998)'
_computing_publication_material SHELXTL
_computing_structure_refinement 'SHELXL97 (Sheldrick, 1997)'
_computing_structure_solution 'SHELXS97 (Sheldrick, 1997)'
_diffrn_ambient_temperature 293(2)
_diffrn_measured_fraction_theta_full 0.993
_diffrn_measured_fraction_theta_max 0.993
_diffrn_measurement_device_type 'Bruker SMART CCD area-detector'
_diffrn_measurement_method '\f and \w scan'
_diffrn_radiation_monochromator graphite
_diffrn_radiation_source 'fine-focus sealed tube'
_diffrn_radiation_type MoK\a
_diffrn_radiation_wavelength 0.71073
_diffrn_reflns_av_R_equivalents 0.0423
_diffrn_reflns_av_sigmaI/netI 0.0578
_diffrn_reflns_limit_h_max 13
_diffrn_reflns_limit_h_min -13
_diffrn_reflns_limit_k_max 9
_diffrn_reflns_limit_k_min -9
_diffrn_reflns_limit_l_max 16
_diffrn_reflns_limit_l_min -16
_diffrn_reflns_number 9131
_diffrn_reflns_theta_full 27.46
_diffrn_reflns_theta_max 27.46
_diffrn_reflns_theta_min 3.34
_diffrn_standards_number 0
_exptl_absorpt_coefficient_mu 2.275
_exptl_absorpt_correction_T_max 1.0000
_exptl_absorpt_correction_T_min 0.9236
_exptl_absorpt_correction_type multi-scan
_exptl_absorpt_process_details 'SADABS (Bruker, 1998)'
_exptl_crystal_colour colourless
_exptl_crystal_density_diffrn 1.933
_exptl_crystal_density_method 'not measured'
_exptl_crystal_description block
_exptl_crystal_F_000 488
_exptl_crystal_size_max 0.30
_exptl_crystal_size_mid 0.20
_exptl_crystal_size_min 0.20
_refine_diff_density_max 0.603
_refine_diff_density_min -0.346
_refine_ls_abs_structure_details 'Flack (1983)'
_refine_ls_abs_structure_Flack -0.01(4)
_refine_ls_extinction_method none
_refine_ls_goodness_of_fit_ref 0.997
_refine_ls_hydrogen_treatment constr
_refine_ls_matrix_type full
_refine_ls_number_parameters 217
_refine_ls_number_reflns 3905
_refine_ls_number_restraints 1
_refine_ls_restrained_S_all 0.997
_refine_ls_R_factor_all 0.0553
_refine_ls_R_factor_gt 0.0412
_refine_ls_shift/su_max 0.001
_refine_ls_shift/su_mean <0.001
_refine_ls_structure_factor_coef Fsqd
_refine_ls_weighting_details 'calc w=1/[\s^2^(Fo^2^)+(0.015P)^2^] where P=(Fo^2^+2Fc^2^)/3'
_refine_ls_weighting_scheme calc
_refine_ls_wR_factor_gt 0.0640
_refine_ls_wR_factor_ref 0.0675
_reflns_number_gt 3209
_reflns_number_total 3905
_reflns_threshold_expression I>2\s(I)
_cod_data_source_file cv2336.cif
_cod_data_source_block I
_cod_depositor_comments
;
The following automatic conversions were performed:
'_symmetry_cell_setting' value 'Monoclinic' changed to 'monoclinic'
according to '/home/saulius/struct/CIF-dictionaries/cif_core.dic'
dictionary named 'cif_core.dic' version 2.4.1 from 2010-06-29.

Automatic conversion script
Id: cif_fix_enum 1527 2010-12-29 10:47:43Z saulius 

The following automatic conversions were performed:

'_symmetry_cell_setting' value 'Monoclinic' changed to 'monoclinic'
according to /home/saulius/struct/CIF-dictionaries/cif_core.dic
dictionary named 'cif_core.dic' version 2.4.1 from 2010-06-29.

Automatic conversion script
Id: cif_fix_values 1715 2011-07-08 13:25:40Z adriana 
;
_cod_original_sg_symbol_H-M 'P 21'
_cod_database_code 2216386
_cod_database_fobs_code 2216386

loop_
_symmetry_equiv_pos_as_xyz
'x, y, z'
'-x, y+1/2, -z'

loop_
_atom_site_type_symbol
_atom_site_label
_atom_site_fract_x
_atom_site_fract_y
_atom_site_fract_z
_atom_site_U_iso_or_equiv
_atom_site_adp_type
_atom_site_calc_flag
_atom_site_refinement_flags
_atom_site_occupancy
Ag Ag1 1.01351(4) 0.61504(6) 0.37721(2) 0.04521(13) Uani d . 1
Ag Ag2 1.04157(4) 0.63552(5) 0.88088(2) 0.05074(14) Uani d . 1
N N1 1.0799(4) 0.6277(9) 0.2284(2) 0.0429(9) Uani d . 1
N N2 1.0931(4) 0.6167(9) 0.0521(3) 0.0420(10) Uani d . 1
N N3 0.9598(4) 0.5982(8) 0.5304(2) 0.0422(11) Uani d . 1
N N4 0.9737(4) 0.6318(10) 0.7105(3) 0.0447(10) Uani d . 1
C C1 1.2115(5) 0.5983(12) 0.2218(3) 0.0536(16) Uani d . 1
H H1A 1.2835 0.5844 0.2809 0.064 Uiso calc R 1
C C2 1.2200(5) 0.5929(10) 0.1145(4) 0.0518(16) Uani d . 1
H H2A 1.2989 0.5757 0.0879 0.062 Uiso calc R 1
C C3 1.0099(4) 0.6291(18) 0.1249(3) 0.0335(11) Uani d . 1
C C4 0.8623(5) 0.6610(9) 0.0921(3) 0.0357(14) Uani d . 1
C C5 0.7890(5) 0.5820(8) -0.0049(3) 0.0424(13) Uani d . 1
H H5A 0.8331 0.5050 -0.0475 0.051 Uiso calc R 1
C C6 0.6528(5) 0.6166(11) -0.0384(4) 0.0596(14) Uani d . 1
H H6A 0.6062 0.5673 -0.1046 0.071 Uiso calc R 1
C C7 0.5846(6) 0.7250(9) 0.0265(5) 0.0701(19) Uani d . 1
H H7A 0.4924 0.7476 0.0041 0.084 Uiso calc R 1
C C8 0.6537(6) 0.7985(8) 0.1235(5) 0.0546(15) Uani d . 1
H H8A 0.6080 0.8691 0.1678 0.065 Uiso calc R 1
C C9 0.7912(6) 0.7680(7) 0.1555(4) 0.0454(14) Uani d . 1
H H9A 0.8372 0.8203 0.2210 0.055 Uiso calc R 1
C C10 0.8325(5) 0.5729(9) 0.5531(4) 0.0505(18) Uani d . 1
H H10A 0.7538 0.5457 0.5024 0.061 Uiso calc R 1
C C11 0.8428(5) 0.5950(12) 0.6630(4) 0.0554(17) Uani d . 1
H H11A 0.7715 0.5864 0.6998 0.067 Uiso calc R 1
C C12 1.0415(4) 0.628(2) 0.6275(3) 0.0359(9) Uani d . 1
C C13 1.1888(5) 0.6649(9) 0.6416(3) 0.0393(14) Uani d . 1
C C14 1.2641(6) 0.5643(8) 0.5782(4) 0.0543(16) Uani d . 1
H H14A 1.2222 0.4726 0.5288 0.065 Uiso calc R 1
C C15 1.4013(6) 0.6000(11) 0.5883(4) 0.0703(17) Uani d . 1
H H15A 1.4513 0.5322 0.5460 0.084 Uiso calc R 1
C C16 1.4629(7) 0.7352(11) 0.6606(6) 0.081(2) Uani d . 1
H H16A 1.5544 0.7602 0.6653 0.098 Uiso calc R 1
C C17 1.3931(7) 0.8356(9) 0.7269(5) 0.0691(18) Uani d . 1
H H17A 1.4367 0.9251 0.7769 0.083 Uiso calc R 1
C C18 1.2549(6) 0.7987(8) 0.7164(4) 0.0509(14) Uani d . 1
H H18A 1.2060 0.8648 0.7603 0.061 Uiso calc R 1

loop_
_atom_site_aniso_label
_atom_site_aniso_U_11
_atom_site_aniso_U_22
_atom_site_aniso_U_33
_atom_site_aniso_U_12
_atom_site_aniso_U_13
_atom_site_aniso_U_23
Ag1 0.0583(2) 0.0590(3) 0.01865(16) -0.0022(4) 0.00847(14) -0.0002(2)
Ag2 0.0724(3) 0.0617(4) 0.02221(18) 0.0098(4) 0.01922(15) 0.0024(3)
N1 0.053(2) 0.058(3) 0.0187(16) -0.003(5) 0.0101(15) -0.003(3)
N2 0.056(2) 0.049(3) 0.0236(17) 0.005(4) 0.0143(15) -0.004(3)
N3 0.054(2) 0.054(3) 0.0194(17) -0.002(3) 0.0085(15) -0.003(2)
N4 0.055(2) 0.059(3) 0.0235(17) 0.012(5) 0.0160(16) 0.005(3)
C1 0.047(3) 0.080(5) 0.032(2) 0.015(4) 0.004(2) 0.009(4)
C2 0.053(3) 0.059(5) 0.048(3) 0.013(4) 0.022(2) 0.006(3)
C3 0.047(3) 0.035(3) 0.0197(19) -0.018(6) 0.0108(16) -0.008(4)
C4 0.047(3) 0.038(4) 0.024(2) -0.005(3) 0.0117(19) 0.004(3)
C5 0.054(3) 0.043(4) 0.032(2) -0.003(3) 0.013(2) -0.005(3)
C6 0.060(3) 0.070(4) 0.043(3) -0.022(5) -0.003(2) -0.003(4)
C7 0.041(4) 0.087(5) 0.081(5) -0.010(3) 0.011(3) 0.016(4)
C8 0.048(4) 0.060(4) 0.057(4) 0.005(3) 0.017(3) 0.001(3)
C9 0.053(4) 0.049(3) 0.036(3) -0.004(3) 0.012(3) -0.003(3)
C10 0.047(3) 0.067(6) 0.037(3) -0.003(3) 0.006(2) 0.002(3)
C11 0.055(3) 0.075(5) 0.041(3) 0.013(4) 0.023(2) 0.012(4)
C12 0.050(3) 0.039(3) 0.0212(19) -0.002(5) 0.0126(16) 0.000(4)
C13 0.052(3) 0.046(4) 0.020(2) 0.008(3) 0.0083(19) 0.005(3)
C14 0.057(4) 0.063(4) 0.043(3) 0.007(3) 0.007(3) -0.012(3)
C15 0.060(4) 0.085(5) 0.070(4) 0.017(5) 0.023(3) -0.007(4)
C16 0.047(4) 0.103(6) 0.090(5) 0.003(4) 0.005(4) 0.001(5)
C17 0.063(5) 0.074(5) 0.061(4) -0.003(4) -0.010(4) -0.009(3)
C18 0.062(4) 0.056(4) 0.034(3) 0.007(3) 0.007(3) -0.003(3)

loop_
_atom_type_symbol
_atom_type_description
_atom_type_scat_dispersion_real
_atom_type_scat_dispersion_imag
_atom_type_scat_source
C C 0.0033 0.0016 'International Tables Vol C Tables 4.2.6.8 and 6.1.1.4'
Ag Ag -0.8971 1.1015 'International Tables Vol C Tables 4.2.6.8 and 6.1.1.4'
N N 0.0061 0.0033 'International Tables Vol C Tables 4.2.6.8 and 6.1.1.4'
H H 0.0000 0.0000 'International Tables Vol C Tables 4.2.6.8 and 6.1.1.4'

loop_
_geom_angle_atom_site_label_1
_geom_angle_atom_site_label_2
_geom_angle_atom_site_label_3
_geom_angle_site_symmetry_3
_geom_angle
N3 Ag1 N1 . 176.40(15)
N4 Ag2 N2 1_556 173.72(19)
C3 N1 C1 . 105.9(3)
C3 N1 Ag1 . 130.7(3)
C1 N1 Ag1 . 122.4(3)
C3 N2 C2 . 105.1(3)
C3 N2 Ag2 1_554 128.1(3)
C2 N2 Ag2 1_554 126.8(3)
C12 N3 C10 . 105.4(3)
C12 N3 Ag1 . 126.3(3)
C10 N3 Ag1 . 128.1(3)
C12 N4 C11 . 105.1(4)
C12 N4 Ag2 . 131.6(3)
C11 N4 Ag2 . 122.3(3)
C2 C1 N1 . 108.6(4)
C2 C1 H1A . 125.7
N1 C1 H1A . 125.7
C1 C2 N2 . 108.7(4)
C1 C2 H2A . 125.7
N2 C2 H2A . 125.7
N1 C3 N2 . 111.5(4)
N1 C3 C4 . 125.0(4)
N2 C3 C4 . 123.3(4)
C9 C4 C5 . 117.5(5)
C9 C4 C3 . 122.0(5)
C5 C4 C3 . 120.4(5)
C6 C5 C4 . 121.0(5)
C6 C5 H5A . 119.5
C4 C5 H5A . 119.5
C5 C6 C7 . 120.1(5)
C5 C6 H6A . 119.9
C7 C6 H6A . 119.9
C8 C7 C6 . 119.8(5)
C8 C7 H7A . 120.1
C6 C7 H7A . 120.1
C7 C8 C9 . 120.0(5)
C7 C8 H8A . 120.0
C9 C8 H8A . 120.0
C8 C9 C4 . 121.5(5)
C8 C9 H9A . 119.2
C4 C9 H9A . 119.2
C11 C10 N3 . 107.8(4)
C11 C10 H10A . 126.1
N3 C10 H10A . 126.1
N4 C11 C10 . 109.3(4)
N4 C11 H11A . 125.3
C10 C11 H11A . 125.3
N3 C12 N4 . 112.4(4)
N3 C12 C13 . 123.7(3)
N4 C12 C13 . 123.8(4)
C14 C13 C18 . 118.6(5)
C14 C13 C12 . 119.6(6)
C18 C13 C12 . 121.8(6)
C15 C14 C13 . 120.3(5)
C15 C14 H14A . 119.8
C13 C14 H14A . 119.8
C16 C15 C14 . 119.9(6)
C16 C15 H15A . 120.1
C14 C15 H15A . 120.1
C15 C16 C17 . 121.8(6)
C15 C16 H16A . 119.1
C17 C16 H16A . 119.1
C16 C17 C18 . 118.0(6)
C16 C17 H17A . 121.0
C18 C17 H17A . 121.0
C13 C18 C17 . 121.3(5)
C13 C18 H18A . 119.3
C17 C18 H18A . 119.3

loop_
_geom_bond_atom_site_label_1
_geom_bond_atom_site_label_2
_geom_bond_site_symmetry_2
_geom_bond_distance
Ag1 N1 . 2.097(3)
Ag1 N3 . 2.092(3)
Ag2 N2 1_556 2.097(3)
Ag2 N4 . 2.097(3)
N1 C3 . 1.342(4)
N1 C1 . 1.363(5)
N2 C3 . 1.358(5)
N2 C2 . 1.368(6)
N2 Ag2 1_554 2.097(3)
N3 C12 . 1.338(5)
N3 C10 . 1.381(6)
N4 C12 . 1.351(4)
N4 C11 . 1.359(6)
C1 C2 . 1.358(6)
C1 H1A . 0.9300
C2 H2A . 0.9300
C3 C4 . 1.480(7)
C4 C9 . 1.388(7)
C4 C5 . 1.399(6)
C5 C6 . 1.375(7)
C5 H5A . 0.9300
C6 C7 . 1.388(8)
C6 H6A . 0.9300
C7 C8 . 1.370(8)
C7 H7A . 0.9300
C8 C9 . 1.381(7)
C8 H8A . 0.9300
C9 H9A . 0.9300
C10 C11 . 1.362(6)
C10 H10A . 0.9300
C11 H11A . 0.9300
C12 C13 . 1.484(6)
C13 C14 . 1.393(6)
C13 C18 . 1.394(7)
C14 C15 . 1.387(7)
C14 H14A . 0.9300
C15 C16 . 1.367(9)
C15 H15A . 0.9300
C16 C17 . 1.381(9)
C16 H16A . 0.9300
C17 C18 . 1.399(8)
C17 H17A . 0.9300
C18 H18A . 0.9300

loop_
_geom_torsion_atom_site_label_1
_geom_torsion_atom_site_label_2
_geom_torsion_atom_site_label_3
_geom_torsion_atom_site_label_4
_geom_torsion_site_symmetry_1
_geom_torsion
C3 N1 C1 C2 . 3.3(10)
Ag1 N1 C1 C2 . 172.7(5)
N1 C1 C2 N2 . -0.6(9)
C3 N2 C2 C1 . -2.2(10)
Ag2 N2 C2 C1 1_554 176.6(5)
C1 N1 C3 N2 . -4.8(12)
Ag1 N1 C3 N2 . -173.1(5)
C1 N1 C3 C4 . -178.6(10)
Ag1 N1 C3 C4 . 13.2(16)
C2 N2 C3 N1 . 4.4(11)
Ag2 N2 C3 N1 1_554 -174.4(5)
C2 N2 C3 C4 . 178.3(9)
Ag2 N2 C3 C4 1_554 -0.5(15)
N1 C3 C4 C9 . 27.6(14)
N2 C3 C4 C9 . -145.5(9)
N1 C3 C4 C5 . -152.0(9)
N2 C3 C4 C5 . 34.9(13)
C9 C4 C5 C6 . 2.8(8)
C3 C4 C5 C6 . -177.5(7)
C4 C5 C6 C7 . -2.6(9)
C5 C6 C7 C8 . 0.5(10)
C6 C7 C8 C9 . 1.3(9)
C7 C8 C9 C4 . -1.0(9)
C5 C4 C9 C8 . -1.1(8)
C3 C4 C9 C8 . 179.3(6)
C12 N3 C10 C11 . 1.8(10)
Ag1 N3 C10 C11 . -172.3(5)
C12 N4 C11 C10 . -0.9(11)
Ag2 N4 C11 C10 . -170.7(4)
N3 C10 C11 N4 . -0.6(10)
C10 N3 C12 N4 . -2.5(12)
Ag1 N3 C12 N4 . 171.8(6)
C10 N3 C12 C13 . -179.3(11)
Ag1 N3 C12 C13 . -5.0(17)
C11 N4 C12 N3 . 2.1(13)
Ag2 N4 C12 N3 . 170.6(6)
C11 N4 C12 C13 . 178.9(11)
Ag2 N4 C12 C13 . -12.6(18)
N3 C12 C13 C14 . -39.2(16)
N4 C12 C13 C14 . 144.4(10)
N3 C12 C13 C18 . 140.4(10)
N4 C12 C13 C18 . -36.1(16)
C18 C13 C14 C15 . -1.2(8)
C12 C13 C14 C15 . 178.4(7)
C13 C14 C15 C16 . -0.2(9)
C14 C15 C16 C17 . 1.6(10)
C15 C16 C17 C18 . -1.5(10)
C14 C13 C18 C17 . 1.4(8)
C12 C13 C18 C17 . -178.2(7)
C16 C17 C18 C13 . 0.0(9)
